data_1551190
loop_
_publ_author_name
'Fataftah, Majed S.'
'Krzyaniak, Matthew D.'
'Vlaisavljevich, Bess'
'Wasielewski, Michael R.'
'Zadrozny, Joseph'
'Freedman, Danna'

_publ_section_title
;
 Metal-Ligand Covalency Enables Room Temperature Molecular Qubit
 Candidates
;
_journal_name_full 'Chemical Science'
_journal_paper_doi 10.1039/C9SC00074G
_journal_year 2019
_chemical_formula_moiety 'C18 H12 Se6 Ti, 2(C24 H20 P)'
_chemical_formula_sum 'C66 H52 P2 Se6 Ti'
_chemical_formula_weight 1428.67
_chemical_name_systematic 'tetraphenyl phosphonium titanium(IV) tris(diselenocatecholate)'
_space_group_crystal_system monoclinic
_space_group_IT_number 15
_space_group_name_Hall '-C 2yc'
_space_group_name_H-M_alt 'C 1 2/c 1'
_symmetry_space_group_name_Hall '-C 2yc'
_symmetry_space_group_name_H-M 'C 1 2/c 1'
_atom_sites_solution_hydrogens geom
_atom_sites_solution_primary dual
_audit_block_doi 10.5517/ccdc.csd.cc210d8r
_audit_creation_date 2018-03-07
_audit_creation_method
;
Olex2 1.2
(compiled 2017.08.10 svn.r3458 for OlexSys, GUI svn.r5381)
;
_audit_update_record
;
2018-11-05 deposited with the CCDC.    2019-05-28 downloaded from the CCDC.
;
_cell_angle_alpha 90
_cell_angle_beta 114.114(10)
_cell_angle_gamma 90
_cell_formula_units_Z 4
_cell_length_a 25.191(3)
_cell_length_b 13.8608(13)
_cell_length_c 17.8294(18)
_cell_measurement_reflns_used 9771
_cell_measurement_temperature 100
_cell_measurement_theta_max 27.84
_cell_measurement_theta_min 2.40
_cell_volume 5682.2(11)
_computing_cell_refinement 'SAINT v8.37A (Bruker, 2015)'
_computing_data_reduction 'SAINT v8.37A (Bruker, 2015)'
_computing_molecular_graphics 'Olex2 (Dolomanov et al., 2009)'
_computing_publication_material 'Olex2 (Dolomanov et al., 2009)'
_computing_structure_refinement 'XL (Sheldrick, 2008)'
_computing_structure_solution 'XT (Sheldrick, 2015)'
_diffrn_ambient_temperature 99.95
_diffrn_detector 'Bruker APEX2 area detector'
_diffrn_detector_area_resol_mean 7.9
_diffrn_detector_type 'CCD area detector'
_diffrn_measured_fraction_theta_full 0.999
_diffrn_measured_fraction_theta_max 0.994
_diffrn_measurement_device 'three-circle diffractometer'
_diffrn_measurement_device_type 'Bruker APEX-II CCD'
_diffrn_measurement_method '\f and \w scans'
_diffrn_radiation_monochromator 'mirror optics'
_diffrn_radiation_probe x-ray
_diffrn_radiation_type MoK\a
_diffrn_radiation_wavelength 0.71073
_diffrn_reflns_av_R_equivalents 0.0508
_diffrn_reflns_av_unetI/netI 0.0219
_diffrn_reflns_Laue_measured_fraction_full 0.999
_diffrn_reflns_Laue_measured_fraction_max 0.994
_diffrn_reflns_limit_h_max 33
_diffrn_reflns_limit_h_min -33
_diffrn_reflns_limit_k_max 18
_diffrn_reflns_limit_k_min -18
_diffrn_reflns_limit_l_max 23
_diffrn_reflns_limit_l_min -23
_diffrn_reflns_number 80453
_diffrn_reflns_point_group_measured_fraction_full 0.999
_diffrn_reflns_point_group_measured_fraction_max 0.994
_diffrn_reflns_theta_full 25.242
_diffrn_reflns_theta_max 28.035
_diffrn_reflns_theta_min 1.715
_diffrn_source 'microfocus sealed X-ray tube'
_diffrn_source_type 'Incoatec I\ms'
_diffrn_standards_number 0
_exptl_absorpt_coefficient_mu 4.092
_exptl_absorpt_correction_T_max 0.7456
_exptl_absorpt_correction_T_min 0.6251
_exptl_absorpt_correction_type multi-scan
_exptl_absorpt_process_details
'SADABS-2014/5 (Bruker,2014/5) was used for absorption correction. wR2(int) was 0.0783 before and 0.0479 after correction. The Ratio of minimum to maximum transmission is 0.8384. The \l/2 correction factor is Not present.'
_exptl_crystal_colour 'dull dark green'
_exptl_crystal_colour_lustre dull
_exptl_crystal_colour_modifier dark
_exptl_crystal_colour_primary green
_exptl_crystal_density_diffrn 1.670
_exptl_crystal_description plate
_exptl_crystal_F_000 2816
_exptl_crystal_preparation 'Synthesized by reaction of Ti(NMe2)4 with diseleno catechol in DMF with Ph4PBr'
_exptl_crystal_recrystallization_method 'Crystallized from DMF at -35 C'
_exptl_crystal_size_max 0.1
_exptl_crystal_size_mid 0.1
_exptl_crystal_size_min 0.07
_refine_diff_density_max 0.647
_refine_diff_density_min -0.333
_refine_diff_density_rms 0.080
_refine_ls_extinction_method none
_refine_ls_goodness_of_fit_ref 1.076
_refine_ls_hydrogen_treatment constr
_refine_ls_matrix_type full
_refine_ls_number_parameters 339
_refine_ls_number_reflns 6847
_refine_ls_number_restraints 0
_refine_ls_restrained_S_all 1.076
_refine_ls_R_factor_all 0.0320
_refine_ls_R_factor_gt 0.0248
_refine_ls_shift/su_max 0.002
_refine_ls_shift/su_mean 0.000
_refine_ls_structure_factor_coef Fsqd
_refine_ls_weighting_details 'w=1/[\s^2^(Fo^2^)+(0.0250P)^2^+12.7200P] where P=(Fo^2^+2Fc^2^)/3'
_refine_ls_weighting_scheme calc
_refine_ls_wR_factor_gt 0.0578
_refine_ls_wR_factor_ref 0.0604
_reflns_Friedel_coverage 0.000
_reflns_number_gt 6009
_reflns_number_total 6847
_reflns_threshold_expression 'I > 2\s(I)'
_cod_data_source_file c9sc00074g2.cif
_cod_data_source_block msf5_123
_cod_original_cell_volume 5682.1(11)
_cod_database_code 1551190
_shelx_shelxl_version_number 2016/6
_shelx_space_group_comment
;
The symmetry employed for this shelxl refinement is uniquely defined
by the following loop, which should always be used as a source of
symmetry information in preference to the above space-group names.
They are only intended as comments.
;
_olex2_refinement_description
;
1. Fixed Uiso
 At 1.2 times of:
  All C(H) groups
2.a Aromatic/amide H refined with riding coordinates:
 C008(H008), C00A(H00A), C00B(H00B), C00E(H00E), C00F(H00F), C00H(H00H),
 C00I(H00I), C00J(H00J), C00K(H00K), C00M(H00M), C00N(H00N), C00O(H00O),
 C00P(H00P), C00Q(H00Q), C00R(H00R), C00S(H00S), C00T(H00T), C00U(H00U),
 C00V(H00V), C00W(H00W), C00X(H00X), C00Y(H00Y), C00Z(H00Z), C010(H010),
 C011(H011), C012(H012)
;
_olex2_exptl_crystal_mounting_method 'Mounted under paratone oil'
_olex2_submission_original_sample_id 'compound 6'
_olex2_submission_special_instructions 'No special instructions were received'

loop_
_space_group_symop_operation_xyz
'x, y, z'
'-x, y, -z+1/2'
'x+1/2, y+1/2, z'
'-x+1/2, y+1/2, -z+1/2'
'-x, -y, -z'
'x, -y, z-1/2'
'-x+1/2, -y+1/2, -z'
'x+1/2, -y+1/2, z-1/2'

loop_
_atom_site_label
_atom_site_type_symbol
_atom_site_fract_x
_atom_site_fract_y
_atom_site_fract_z
_atom_site_U_iso_or_equiv
_atom_site_adp_type
_atom_site_occupancy
_atom_site_site_symmetry_order
_atom_site_calc_flag
_atom_site_refinement_flags_posn
_atom_site_refinement_flags_adp
_atom_site_refinement_flags_occupancy
Se01 Se 0.45304(2) 0.33263(2) 0.81926(2) 0.01631(5) Uani 1 1 d . . .
Se02 Se 0.40302(2) 0.23620(2) 0.62857(2) 0.01546(5) Uani 1 1 d . . .
Se03 Se 0.51138(2) 0.08471(2) 0.66212(2) 0.01730(6) Uani 1 1 d . . .
Ti04 Ti 0.500000 0.22090(4) 0.750000 0.01328(10) Uani 1 2 d S T P
P005 P 0.31702(2) 0.71230(4) 0.66947(3) 0.01342(11) Uani 1 1 d . . .
C006 C 0.50124(9) -0.03198(16) 0.71144(14) 0.0181(4) Uani 1 1 d . . .
C007 C 0.24781(9) 0.65662(15) 0.64603(13) 0.0147(4) Uani 1 1 d . . .
C008 C 0.21994(9) 0.60504(15) 0.57316(13) 0.0163(4) Uani 1 1 d . . .
H008 H 0.238548 0.595802 0.536877 0.020 Uiso 1 1 calc R . .
C009 C 0.37374(9) 0.34817(15) 0.74351(13) 0.0154(4) Uani 1 1 d . . .
C00A C 0.25092(9) 0.87953(16) 0.61531(13) 0.0158(4) Uani 1 1 d . . .
H00A H 0.217559 0.839585 0.600901 0.019 Uiso 1 1 calc R . .
C00B C 0.21998(10) 0.67067(15) 0.69923(14) 0.0177(4) Uani 1 1 d . . .
H00B H 0.239023 0.705153 0.749175 0.021 Uiso 1 1 calc R . .
C00C C 0.30644(9) 0.83925(15) 0.64952(12) 0.0142(4) Uani 1 1 d . . .
C00D C 0.35432(9) 0.31180(15) 0.66354(13) 0.0153(4) Uani 1 1 d . . .
C00E C 0.35974(9) 0.55912(15) 0.61041(13) 0.0174(4) Uani 1 1 d . . .
H00E H 0.345085 0.519106 0.640862 0.021 Uiso 1 1 calc R . .
C00F C 0.38965(10) 0.51874(17) 0.56790(14) 0.0211(5) Uani 1 1 d . . .
H00F H 0.396569 0.451192 0.570555 0.025 Uiso 1 1 calc R . .
C00G C 0.35119(9) 0.65927(15) 0.60830(13) 0.0145(4) Uani 1 1 d . . .
C00H C 0.24472(9) 0.97841(16) 0.60246(13) 0.0182(4) Uani 1 1 d . . .
H00H H 0.207014 1.006403 0.580010 0.022 Uiso 1 1 calc R . .
C00I C 0.37133(9) 0.71729(15) 0.56161(13) 0.0156(4) Uani 1 1 d . . .
H00I H 0.365498 0.785112 0.559945 0.019 Uiso 1 1 calc R . .
C00J C 0.40951(9) 0.57716(17) 0.52139(14) 0.0200(4) Uani 1 1 d . . .
H00J H 0.429783 0.549158 0.492079 0.024 Uiso 1 1 calc R . .
C00K C 0.16489(9) 0.56728(16) 0.55396(14) 0.0181(4) Uani 1 1 d . . .
H00K H 0.145952 0.531466 0.504721 0.022 Uiso 1 1 calc R . .
C00L C 0.36367(9) 0.69854(16) 0.77684(13) 0.0173(4) Uani 1 1 d . . .
C00M C 0.16472(10) 0.63404(16) 0.67856(14) 0.0200(4) Uani 1 1 d . . .
H00M H 0.145354 0.644678 0.713718 0.024 Uiso 1 1 calc R . .
C00N C 0.33485(9) 0.39878(15) 0.76706(14) 0.0176(4) Uani 1 1 d . . .
H00N H 0.347887 0.423842 0.821241 0.021 Uiso 1 1 calc R . .
C00O C 0.27754(10) 0.41270(16) 0.71217(14) 0.0198(4) Uani 1 1 d . . .
H00O H 0.251570 0.447480 0.728588 0.024 Uiso 1 1 calc R . .
C00P C 0.29633(9) 0.32595(15) 0.60914(14) 0.0182(4) Uani 1 1 d . . .
H00P H 0.282994 0.301001 0.554894 0.022 Uiso 1 1 calc R . .
C00Q C 0.40115(9) 0.61986(16) 0.80487(14) 0.0190(4) Uani 1 1 d . . .
H00Q H 0.402502 0.572391 0.767255 0.023 Uiso 1 1 calc R . .
C00R C 0.50070(9) -0.12015(17) 0.67260(16) 0.0236(5) Uani 1 1 d . . .
H00R H 0.500854 -0.120539 0.619412 0.028 Uiso 1 1 calc R . .
C00S C 0.29338(10) 1.03641(16) 0.62229(13) 0.0187(4) Uani 1 1 d . . .
H00S H 0.288799 1.103863 0.612274 0.022 Uiso 1 1 calc R . .
C00T C 0.35541(9) 0.89854(16) 0.67114(13) 0.0179(4) Uani 1 1 d . . .
H00T H 0.393256 0.871269 0.695792 0.021 Uiso 1 1 calc R . .
C00U C 0.13750(9) 0.58172(16) 0.60643(14) 0.0199(4) Uani 1 1 d . . .
H00U H 0.099836 0.555646 0.592995 0.024 Uiso 1 1 calc R . .
C00V C 0.40001(9) 0.67579(17) 0.51739(14) 0.0195(4) Uani 1 1 d . . .
H00V H 0.413027 0.715049 0.484582 0.023 Uiso 1 1 calc R . .
C00W C 0.25817(10) 0.37531(16) 0.63259(14) 0.0207(5) Uani 1 1 d . . .
H00W H 0.218876 0.383919 0.594873 0.025 Uiso 1 1 calc R . .
C00X C 0.34885(10) 0.99664(16) 0.65671(14) 0.0202(4) Uani 1 1 d . . .
H00X H 0.382071 1.036735 0.670246 0.024 Uiso 1 1 calc R . .
C00Y C 0.49993(10) -0.20687(17) 0.71108(17) 0.0282(6) Uani 1 1 d . . .
H00Y H 0.499316 -0.266215 0.684077 0.034 Uiso 1 1 calc R . .
C00Z C 0.36219(10) 0.76827(19) 0.83257(14) 0.0246(5) Uani 1 1 d . . .
H00Z H 0.336759 0.822020 0.813742 0.030 Uiso 1 1 calc R . .
C010 C 0.43639(10) 0.61132(18) 0.88787(15) 0.0240(5) Uani 1 1 d . . .
H010 H 0.461801 0.557601 0.907126 0.029 Uiso 1 1 calc R . .
C011 C 0.43485(11) 0.6806(2) 0.94311(15) 0.0291(6) Uani 1 1 d . . .
H011 H 0.459154 0.674365 0.999955 0.035 Uiso 1 1 calc R . .
C012 C 0.39783(12) 0.7588(2) 0.91516(15) 0.0316(6) Uani 1 1 d . . .
H012 H 0.396879 0.806367 0.952978 0.038 Uiso 1 1 calc R . .

loop_
_atom_site_aniso_label
_atom_site_aniso_U_11
_atom_site_aniso_U_22
_atom_site_aniso_U_33
_atom_site_aniso_U_23
_atom_site_aniso_U_13
_atom_site_aniso_U_12
Se01 0.01579(10) 0.01591(11) 0.01614(10) -0.00240(8) 0.00542(8) 0.00224(8)
Se02 0.01572(10) 0.01469(10) 0.01569(10) -0.00179(8) 0.00613(8) 0.00018(8)
Se03 0.01856(11) 0.01559(11) 0.02186(11) -0.00204(8) 0.01245(9) 0.00050(8)
Ti04 0.0134(2) 0.0111(2) 0.0164(2) 0.000 0.0071(2) 0.000
P005 0.0133(2) 0.0129(2) 0.0150(2) 0.00116(19) 0.0067(2) 0.0004(2)
C006 0.0109(9) 0.0148(10) 0.0277(12) -0.0015(9) 0.0072(9) 0.0002(8)
C007 0.0148(10) 0.0112(9) 0.0193(10) 0.0030(8) 0.0082(8) 0.0013(8)
C008 0.0172(10) 0.0157(10) 0.0185(10) 0.0042(8) 0.0098(8) 0.0031(8)
C009 0.0158(10) 0.0112(9) 0.0191(10) 0.0043(8) 0.0070(8) 0.0008(8)
C00A 0.0148(10) 0.0174(10) 0.0157(10) -0.0010(8) 0.0067(8) -0.0020(8)
C00B 0.0212(11) 0.0118(10) 0.0228(11) 0.0000(8) 0.0118(9) 0.0003(8)
C00C 0.0167(10) 0.0126(10) 0.0142(9) -0.0011(7) 0.0072(8) -0.0005(8)
C00D 0.0158(10) 0.0089(9) 0.0224(11) 0.0035(8) 0.0092(8) 0.0015(8)
C00E 0.0182(10) 0.0133(10) 0.0209(11) 0.0016(8) 0.0083(9) 0.0003(8)
C00F 0.0186(11) 0.0178(11) 0.0259(11) -0.0023(9) 0.0080(9) 0.0022(9)
C00G 0.0129(9) 0.0149(10) 0.0156(10) -0.0007(8) 0.0057(8) 0.0019(8)
C00H 0.0178(10) 0.0172(10) 0.0180(10) 0.0019(8) 0.0058(8) 0.0046(8)
C00I 0.0142(9) 0.0146(10) 0.0162(10) 0.0002(8) 0.0045(8) -0.0005(8)
C00J 0.0160(10) 0.0233(12) 0.0224(11) -0.0044(9) 0.0096(9) 0.0000(9)
C00K 0.0183(10) 0.0156(10) 0.0191(10) 0.0015(8) 0.0064(9) 0.0006(8)
C00L 0.0151(10) 0.0210(11) 0.0172(10) 0.0040(8) 0.0081(8) 0.0001(8)
C00M 0.0227(11) 0.0169(11) 0.0266(11) 0.0014(9) 0.0164(10) 0.0016(9)
C00N 0.0211(11) 0.0122(10) 0.0221(11) 0.0020(8) 0.0115(9) 0.0002(8)
C00O 0.0205(11) 0.0138(10) 0.0293(12) 0.0055(9) 0.0144(9) 0.0021(8)
C00P 0.0191(11) 0.0134(10) 0.0200(11) 0.0025(8) 0.0060(9) -0.0009(8)
C00Q 0.0164(10) 0.0168(10) 0.0237(11) 0.0035(9) 0.0079(9) -0.0032(8)
C00R 0.0139(10) 0.0202(11) 0.0345(13) -0.0078(10) 0.0077(9) -0.0003(9)
C00S 0.0221(11) 0.0122(10) 0.0210(11) -0.0008(8) 0.0080(9) 0.0006(8)
C00T 0.0156(10) 0.0162(10) 0.0210(11) -0.0008(8) 0.0067(8) 0.0005(8)
C00U 0.0153(10) 0.0182(11) 0.0279(12) 0.0044(9) 0.0106(9) 0.0001(8)
C00V 0.0179(10) 0.0237(11) 0.0185(10) -0.0012(9) 0.0091(9) -0.0039(9)
C00W 0.0168(10) 0.0156(10) 0.0283(12) 0.0069(9) 0.0080(9) 0.0015(8)
C00X 0.0192(11) 0.0161(10) 0.0245(11) -0.0017(9) 0.0082(9) -0.0026(9)
C00Y 0.0139(10) 0.0150(11) 0.0492(15) -0.0072(10) 0.0063(11) 0.0005(9)
C00Z 0.0244(12) 0.0304(13) 0.0196(11) 0.0001(10) 0.0095(9) 0.0061(10)
C010 0.0173(11) 0.0274(12) 0.0258(12) 0.0096(10) 0.0071(9) 0.0003(9)
C011 0.0235(12) 0.0454(16) 0.0168(11) 0.0060(11) 0.0066(10) 0.0011(11)
C012 0.0343(14) 0.0410(15) 0.0197(12) -0.0021(11) 0.0113(11) 0.0056(12)

loop_
_atom_type_symbol
_atom_type_description
_atom_type_scat_dispersion_real
_atom_type_scat_dispersion_imag
_atom_type_scat_source
C C 0.0033 0.0016 'International Tables Vol C Tables 4.2.6.8 and 6.1.1.4'
H H 0.0000 0.0000 'International Tables Vol C Tables 4.2.6.8 and 6.1.1.4'
P P 0.1023 0.0942 'International Tables Vol C Tables 4.2.6.8 and 6.1.1.4'
Se Se -0.0929 2.2259 'International Tables Vol C Tables 4.2.6.8 and 6.1.1.4'
Ti Ti 0.2776 0.4457 'International Tables Vol C Tables 4.2.6.8 and 6.1.1.4'

loop_
_geom_angle_atom_site_label_1
_geom_angle_atom_site_label_2
_geom_angle_atom_site_label_3
_geom_angle
_geom_angle_site_symmetry_1
_geom_angle_site_symmetry_3
C009 Se01 Ti04 106.47(7) . .
C00D Se02 Ti04 107.03(7) . .
C006 Se03 Ti04 105.98(7) . .
Se01 Ti04 Se01 105.30(2) 2_656 .
Se02 Ti04 Se01 83.491(13) 2_656 2_656
Se02 Ti04 Se01 90.659(14) 2_656 .
Se02 Ti04 Se01 90.659(14) . 2_656
Se02 Ti04 Se01 83.490(12) . .
Se02 Ti04 Se02 170.37(3) 2_656 .
Se02 Ti04 Se03 81.212(12) 2_656 2_656
Se02 Ti04 Se03 106.105(14) . 2_656
Se02 Ti04 Se03 106.106(14) 2_656 .
Se02 Ti04 Se03 81.212(12) . .
Se03 Ti04 Se01 159.975(12) 2_656 2_656
Se03 Ti04 Se01 159.973(12) . .
Se03 Ti04 Se01 87.772(10) 2_656 .
Se03 Ti04 Se01 87.774(10) . 2_656
Se03 Ti04 Se03 84.15(2) . 2_656
C007 P005 C00C 108.93(10) . .
C007 P005 C00G 110.07(10) . .
C007 P005 C00L 110.63(10) . .
C00C P005 C00G 110.47(10) . .
C00C P005 C00L 107.11(10) . .
C00G P005 C00L 109.58(10) . .
C006 C006 Se03 121.35(7) 2_656 .
C006 C006 C00R 119.29(14) 2_656 .
C00R C006 Se03 119.18(18) . .
C008 C007 P005 120.61(16) . .
C008 C007 C00B 119.98(19) . .
C00B C007 P005 119.28(16) . .
C007 C008 H008 120.2 . .
C00K C008 C007 119.7(2) . .
C00K C008 H008 120.2 . .
C00D C009 Se01 120.58(16) . .
C00D C009 C00N 119.32(19) . .
C00N C009 Se01 120.08(16) . .
C00C C00A H00A 120.2 . .
C00H C00A H00A 120.2 . .
C00H C00A C00C 119.5(2) . .
C007 C00B H00B 120.2 . .
C00M C00B C007 119.7(2) . .
C00M C00B H00B 120.2 . .
C00A C00C P005 121.40(16) . .
C00A C00C C00T 119.97(19) . .
C00T C00C P005 118.61(16) . .
C009 C00D Se02 121.94(15) . .
C00P C00D Se02 118.75(16) . .
C00P C00D C009 119.19(19) . .
C00F C00E H00E 120.1 . .
C00F C00E C00G 119.8(2) . .
C00G C00E H00E 120.1 . .
C00E C00F H00F 120.0 . .
C00E C00F C00J 120.0(2) . .
C00J C00F H00F 120.0 . .
C00E C00G P005 119.62(16) . .
C00I C00G P005 120.48(16) . .
C00I C00G C00E 119.84(19) . .
C00A C00H H00H 119.9 . .
C00S C00H C00A 120.2(2) . .
C00S C00H H00H 119.9 . .
C00G C00I H00I 120.0 . .
C00V C00I C00G 120.0(2) . .
C00V C00I H00I 120.0 . .
C00F C00J H00J 119.7 . .
C00V C00J C00F 120.6(2) . .
C00V C00J H00J 119.7 . .
C008 C00K H00K 119.9 . .
C00U C00K C008 120.1(2) . .
C00U C00K H00K 119.9 . .
C00Q C00L P005 121.06(17) . .
C00Q C00L C00Z 119.8(2) . .
C00Z C00L P005 119.15(17) . .
C00B C00M H00M 120.0 . .
C00B C00M C00U 120.1(2) . .
C00U C00M H00M 120.0 . .
C009 C00N H00N 119.6 . .
C00O C00N C009 120.8(2) . .
C00O C00N H00N 119.6 . .
C00N C00O H00O 120.2 . .
C00N C00O C00W 119.7(2) . .
C00W C00O H00O 120.2 . .
C00D C00P H00P 119.3 . .
C00W C00P C00D 121.3(2) . .
C00W C00P H00P 119.3 . .
C00L C00Q H00Q 120.2 . .
C010 C00Q C00L 119.6(2) . .
C010 C00Q H00Q 120.2 . .
C006 C00R H00R 119.7 . .
C00Y C00R C006 120.7(2) . .
C00Y C00R H00R 119.7 . .
C00H C00S H00S 119.8 . .
C00H C00S C00X 120.5(2) . .
C00X C00S H00S 119.8 . .
C00C C00T H00T 119.9 . .
C00X C00T C00C 120.1(2) . .
C00X C00T H00T 119.9 . .
C00K C00U C00M 120.5(2) . .
C00K C00U H00U 119.8 . .
C00M C00U H00U 119.8 . .
C00I C00V H00V 120.1 . .
C00J C00V C00I 119.8(2) . .
C00J C00V H00V 120.1 . .
C00O C00W H00W 120.2 . .
C00P C00W C00O 119.7(2) . .
C00P C00W H00W 120.2 . .
C00S C00X H00X 120.2 . .
C00T C00X C00S 119.7(2) . .
C00T C00X H00X 120.2 . .
C00R C00Y H00Y 120.0 . .
C00Y C00Y C00R 119.99(15) 2_656 .
C00Y C00Y H00Y 120.0 2_656 .
C00L C00Z H00Z 120.1 . .
C012 C00Z C00L 119.8(2) . .
C012 C00Z H00Z 120.1 . .
C00Q C010 H010 119.7 . .
C00Q C010 C011 120.5(2) . .
C011 C010 H010 119.7 . .
C010 C011 H011 120.1 . .
C012 C011 C010 119.8(2) . .
C012 C011 H011 120.1 . .
C00Z C012 C011 120.4(2) . .
C00Z C012 H012 119.8 . .
C011 C012 H012 119.8 . .

loop_
_geom_bond_atom_site_label_1
_geom_bond_atom_site_label_2
_geom_bond_distance
_geom_bond_site_symmetry_2
Se01 Ti04 2.5526(4) .
Se01 C009 1.912(2) .
Se02 Ti04 2.5256(5) .
Se02 C00D 1.902(2) .
Se03 Ti04 2.5432(5) .
Se03 C006 1.907(2) .
P005 C007 1.793(2) .
P005 C00C 1.794(2) .
P005 C00G 1.799(2) .
P005 C00L 1.801(2) .
C006 C006 1.402(5) 2_656
C006 C00R 1.402(3) .
C007 C008 1.395(3) .
C007 C00B 1.405(3) .
C008 H008 0.9500 .
C008 C00K 1.388(3) .
C009 C00D 1.399(3) .
C009 C00N 1.401(3) .
C00A H00A 0.9500 .
C00A C00C 1.394(3) .
C00A C00H 1.388(3) .
C00B H00B 0.9500 .
C00B C00M 1.383(3) .
C00C C00T 1.399(3) .
C00D C00P 1.398(3) .
C00E H00E 0.9500 .
C00E C00F 1.386(3) .
C00E C00G 1.403(3) .
C00F H00F 0.9500 .
C00F C00J 1.390(3) .
C00G C00I 1.394(3) .
C00H H00H 0.9500 .
C00H C00S 1.385(3) .
C00I H00I 0.9500 .
C00I C00V 1.393(3) .
C00J H00J 0.9500 .
C00J C00V 1.385(3) .
C00K H00K 0.9500 .
C00K C00U 1.385(3) .
C00L C00Q 1.395(3) .
C00L C00Z 1.398(3) .
C00M H00M 0.9500 .
C00M C00U 1.389(3) .
C00N H00N 0.9500 .
C00N C00O 1.387(3) .
C00O H00O 0.9500 .
C00O C00W 1.398(3) .
C00P H00P 0.9500 .
C00P C00W 1.377(3) .
C00Q H00Q 0.9500 .
C00Q C010 1.385(3) .
C00R H00R 0.9500 .
C00R C00Y 1.388(4) .
C00S H00S 0.9500 .
C00S C00X 1.390(3) .
C00T H00T 0.9500 .
C00T C00X 1.381(3) .
C00U H00U 0.9500 .
C00V H00V 0.9500 .
C00W H00W 0.9500 .
C00X H00X 0.9500 .
C00Y C00Y 1.387(6) 2_656
C00Y H00Y 0.9500 .
C00Z H00Z 0.9500 .
C00Z C012 1.383(3) .
C010 H010 0.9500 .
C010 C011 1.387(4) .
C011 H011 0.9500 .
C011 C012 1.383(4) .
C012 H012 0.9500 .
